data_1008218
loop_
_publ_author_name
'El Horr, N'
'Bagieu, M'
'Tordjman, I'

_publ_section_title
;
Structure d'un polyphosphate mixte de lithium et de potassium, Li K (P
O~3~)~2~
;
_journal_coden_ASTM ACSCEE
_journal_name_full 'Acta Crystallographica C (39,1983-)'
_journal_page_first 1597
_journal_page_last 1599
_journal_volume 39
_journal_year 1983
_chemical_formula_structural 'Li K (P O3)2'
_chemical_formula_sum 'K Li O6 P2'
_chemical_name_systematic 'Lithium potassium catena-phosphate'
_space_group_IT_number 14
_symmetry_cell_setting monoclinic
_symmetry_Int_Tables_number 14
_symmetry_space_group_name_Hall '-P 2yab'
_symmetry_space_group_name_H-M 'P 1 21/a 1'
_cell_angle_alpha 90
_cell_angle_beta 108.53(5)
_cell_angle_gamma 90
_cell_formula_units_Z 8
_cell_length_a 15.43(1)
_cell_length_b 5.512(5)
_cell_length_c 13.72(1)
_cell_volume 1106.4
_refine_ls_R_factor_all 0.031
_cod_database_code 1008218

loop_
_symmetry_equiv_pos_as_xyz
x,y,z
1/2-x,1/2+y,-z
-x,-y,-z
1/2+x,1/2-y,z

loop_
_atom_site_label
_atom_site_type_symbol
_atom_site_symmetry_multiplicity
_atom_site_Wyckoff_symbol
_atom_site_fract_x
_atom_site_fract_y
_atom_site_fract_z
_atom_site_occupancy
_atom_site_attached_hydrogens
_atom_site_calc_flag
K1 K1+ 4 e 0.14036(5) 0.1661(2) 0.87449(6) 1. 0 d
K2 K1+ 4 e 0.36795(5) 0.3244(2) 0.62533(6) 1. 0 d
P1 P5+ 4 e 0.48511(5) 0.1507(2) 0.35836(6) 1. 0 d
P2 P5+ 4 e 0.02067(5) 0.3312(2) 0.16069(6) 1. 0 d
P3 P5+ 4 e 0.19335(5) 0.1919(2) 0.14413(6) 1. 0 d
P4 P5+ 4 e 0.30705(5) 0.3163(2) 0.35469(6) 1. 0 d
O1 O2- 4 e 0.4784(2) 0.2563(5) 0.2472(2) 1. 0 d
O2 O2- 4 e 0.1169(1) 0.1888(5) 0.2008(2) 1. 0 d
O3 O2- 4 e 0.2817(2) 0.2765(6) 0.2338(2) 1. 0 d
O4 O2- 4 e 0.4164(1) 0.3374(5) 0.3848(2) 1. 0 d
O5 O2- 4 e 0.0517(2) 0.4012(5) 0.6509(2) 1. 0 d
O6 O2- 4 e 0.0777(2) 0.2976(6) 0.4283(2) 1. 0 d
O7 O2- 4 e 0.4613(2) 0.0963(5) 0.8329(2) 1. 0 d
O8 O2- 4 e 0.4627(2) 0.2806(5) 0.0649(2) 1. 0 d
O9 O2- 4 e 0.2935(2) 0.4410(5) 0.8855(2) 1. 0 d
O10 O2- 4 e 0.1730(2) 0.3849(5) 0.0651(2) 1. 0 d
O11 O2- 4 e 0.2238(2) 0.0575(5) 0.6244(2) 1. 0 d
O12 O2- 4 e 0.2836(2) 0.1001(5) 0.4044(2) 1. 0 d
Li1 Li1+ 4 e 0.1381(4) 0.317(1) 0.5721(5) 1. 0 d
Li2 Li1+ 4 e 0.3898(4) 0.197(1) 0.9308(4) 1. 0 d

loop_
_atom_type_symbol
_atom_type_oxidation_number
K1+ 1.000
P5+ 5.000
O2- -2.000
Li1+ 1.000
